data_4134388
loop_
_publ_author_name
'Willauer, Aur\'elien R'
'Palumbo, Chad T.'
'Fadaei-Tirani, Farzaneh'
'Zivkovic, Ivica'
'Douair, Iskander'
'Maron, Laurent'
'Mazzanti, Marinella'

_publ_section_title
;
 Accessing the +IV Oxidation State in Molecular Complexes of Praseodymium.
;
_journal_issue 12
_journal_name_full 'Journal of the American Chemical Society'
_journal_page_first 5538
_journal_page_last 5542
_journal_paper_doi 10.1021/jacs.0c01204
_journal_volume 142
_journal_year 2020
_chemical_formula_sum 'C84 H84 K O7 Pr Si4'
_chemical_formula_weight 1497.88
_space_group_crystal_system triclinic
_space_group_IT_number 2
_space_group_name_Hall '-P 1'
_space_group_name_H-M_alt 'P -1'
_atom_sites_solution_hydrogens geom
_atom_sites_solution_primary dual
_atom_sites_solution_secondary difmap
_audit_creation_method SHELXL-2018/3
_cell_angle_alpha 83.344(5)
_cell_angle_beta 81.037(5)
_cell_angle_gamma 64.588(6)
_cell_formula_units_Z 2
_cell_length_a 13.1036(8)
_cell_length_b 14.9076(10)
_cell_length_c 22.4578(12)
_cell_measurement_reflns_used 6926
_cell_measurement_temperature 140.00(10)
_cell_measurement_theta_max 72.5740
_cell_measurement_theta_min 3.7190
_cell_volume 3908.2(5)
_computing_cell_refinement 'CrysAlisPro 1.171.40.69a (Rigaku OD, 2020)'
_computing_data_collection 'CrysAlisPro 1.171.40.69a (Rigaku OD, 2020)'
_computing_data_reduction 'CrysAlisPro 1.171.40.69a (Rigaku OD, 2020)'
_computing_molecular_graphics 'Mercury 4.3.0 (CCDC, 2019)'
_computing_publication_material 'CIFTab (Sheldrick, 2016)'
_computing_structure_refinement 'SHELXL-2018/3 (Sheldrick, 2018)'
_computing_structure_solution 'SHELXT (Sheldrick, 2015)'
_diffrn_ambient_environment N~2~
_diffrn_ambient_temperature 140.00(10)
_diffrn_detector 'CCD plate'
_diffrn_detector_area_resol_mean 5.2817
_diffrn_detector_type AtlasS2
_diffrn_measured_fraction_theta_full 0.961
_diffrn_measured_fraction_theta_max 0.939
_diffrn_measurement_details
;
List of Runs (angles in degrees, time in seconds):

  # Type    Start    End  Width  t~exp~   \w     \q     \k     \f   Frames
--------------------------------------------------------------------------
  1  \w   -110.00 -66.00   1.00   10.00    --  -40.66-140.00 134.00   44
  2  \w    -73.00 -48.00   1.00   10.00    --  -40.66 129.00  20.00   25
  3  \w    -78.00 -53.00   1.00   10.00    --  -40.66 140.00-166.00   25
  4  \w     40.00  65.00   1.00   10.00    --   40.66-129.00 -52.00   25
  5  \w     44.00  70.00   1.00   10.00    --   40.66-140.00 134.00   26
  6  \w     47.00 110.00   1.00   40.00    --  105.15-129.00 -52.00   63
  7  \w    117.00 172.00   1.00   40.00    --  105.15 140.00-166.00   55
  8  \w     55.00  80.00   1.00   40.00    --  105.15-140.00 134.00   25
  9  \w     96.00 124.00   1.00   40.00    --  105.15 129.00  20.00   28
 10  \w   -112.00 -14.00   1.00   10.00    --  -40.66 -57.00  30.00   98
 11  \w   -112.00 -16.00   1.00   10.00    --  -40.66 -38.00 120.00   96
 12  \w     47.00  90.00   1.00   10.00    --   40.66-125.00   0.00   43
 13  \w     18.00 106.00   1.00   10.00    --   40.66  38.00 -30.00   88
 14  \w      7.00  74.00   1.00   10.00    --   40.66 -99.00-150.00   67
 15  \w    121.00 148.00   1.00   40.00    --  105.15  77.00-120.00   27
 16  \w     25.00  97.00   1.00   40.00    --  105.15 -94.00 120.00   72
 17  \w     33.00 134.00   1.00   40.00    --  105.15 -61.00 -90.00  101
 18  \w     46.00  72.00   1.00   40.00    --  105.15-111.00   0.00   26
 19  \w    110.00 178.00   1.00   40.00    --  105.15 111.00 -30.00   68
 20  \w     79.00 108.00   1.00   40.00    --  105.15-111.00   0.00   29
 21  \w     91.00 177.00   1.00   40.00    --  105.15  45.00  60.00   86
 22  \w    104.00 177.00   1.00   40.00    --  105.15  77.00  90.00   73
 23  \w     30.00  75.00   1.00   40.00    --  105.15-111.00-150.00   45
 24  \w     29.00  55.00   1.00   40.00    --  105.15 -94.00  30.00   26
 25  \w     76.00 109.00   1.00   40.00    --  105.15-111.00-150.00   33
 26  \w     73.00 104.00   1.00   40.00    --  105.15 -94.00  30.00   31
 27  \w    103.00 175.00   1.00   40.00    --  105.15  77.00   0.00   72
 28  \w     48.00  77.00   1.00   40.00    --  105.15 -45.00  90.00   29
 29  \w     85.00 178.00   1.00   40.00    --  105.15  30.00 150.00   93
;
_diffrn_measurement_device 'four-circle diffractometer'
_diffrn_measurement_device_type 'SuperNova, Dual, Cu at home/near, AtlasS2'
_diffrn_measurement_method '\w scans'
_diffrn_radiation_monochromator mirror
_diffrn_radiation_probe x-ray
_diffrn_radiation_type 'Cu K\a'
_diffrn_radiation_wavelength 1.54184
_diffrn_reflns_av_unetI/netI 0.0879
_diffrn_reflns_Laue_measured_fraction_full 0.961
_diffrn_reflns_Laue_measured_fraction_max 0.939
_diffrn_reflns_limit_h_max 15
_diffrn_reflns_limit_h_min -10
_diffrn_reflns_limit_k_max 18
_diffrn_reflns_limit_k_min -17
_diffrn_reflns_limit_l_max 27
_diffrn_reflns_limit_l_min -27
_diffrn_reflns_number 16598
_diffrn_reflns_point_group_measured_fraction_full 0.961
_diffrn_reflns_point_group_measured_fraction_max 0.939
_diffrn_reflns_theta_full 67.684
_diffrn_reflns_theta_max 72.832
_diffrn_reflns_theta_min 3.287
_diffrn_source 'micro-focus sealed X-ray tube'
_diffrn_source_type 'SuperNova (Cu) X-ray Source'
_exptl_absorpt_coefficient_mu 6.254
_exptl_absorpt_correction_T_max 0.949
_exptl_absorpt_correction_T_min 0.436
_exptl_absorpt_correction_type gaussian
_exptl_absorpt_process_details
;
CrysAlisPro 1.171.40.69a (Rigaku Oxford Diffraction, 2020)
Numerical absorption correction based on gaussian integration over
			a multifaceted crystal model
Empirical absorption correction using spherical harmonics,
 implemented in SCALE3 ABSPACK scaling algorithm.
;
_exptl_crystal_colour 'clear pale colourless'
_exptl_crystal_density_diffrn 1.273
_exptl_crystal_description plate
_exptl_crystal_F_000 1556
_exptl_crystal_size_max 0.240
_exptl_crystal_size_mid 0.141
_exptl_crystal_size_min 0.071
_refine_diff_density_max 5.287
_refine_diff_density_min -2.552
_refine_diff_density_rms 0.202
_refine_ls_extinction_method none
_refine_ls_goodness_of_fit_ref 1.133
_refine_ls_hydrogen_treatment constr
_refine_ls_matrix_type full
_refine_ls_number_parameters 995
_refine_ls_number_reflns 16598
_refine_ls_number_restraints 1293
_refine_ls_restrained_S_all 1.101
_refine_ls_R_factor_all 0.1321
_refine_ls_R_factor_gt 0.1108
_refine_ls_shift/su_max 0.000
_refine_ls_shift/su_mean 0.000
_refine_ls_structure_factor_coef Fsqd
_refine_ls_weighting_details 'w=1/[\s^2^(Fo^2^)+(0.2000P)^2^] where P=(Fo^2^+2Fc^2^)/3'
_refine_ls_weighting_scheme calc
_refine_ls_wR_factor_gt 0.2981
_refine_ls_wR_factor_ref 0.3102
_reflns_Friedel_coverage 0.000
_reflns_number_gt 11824
_reflns_number_total 16598
_reflns_threshold_expression 'I > 2\s(I)'
_cod_data_source_file ja0c01204_si_004.cif
_cod_data_source_block aw369_sq
_cod_depositor_comments 'Adding full bibliography for 4134387--4134389.cif.'
_cod_database_code 4134388
_shelx_shelxl_version_number 2018/3
_shelx_space_group_comment
;
The symmetry employed for this shelxl refinement is uniquely defined
by the following loop, which should always be used as a source of
symmetry information in preference to the above space-group names.
They are only intended as comments.
;
_shelx_estimated_absorpt_t_min 0.315
_shelx_estimated_absorpt_t_max 0.665

loop_
_space_group_symop_operation_xyz
'x, y, z'
'-x, -y, -z'

loop_
_atom_site_label
_atom_site_type_symbol
_atom_site_fract_x
_atom_site_fract_y
_atom_site_fract_z
_atom_site_U_iso_or_equiv
_atom_site_adp_type
_atom_site_occupancy
_atom_site_site_symmetry_order
_atom_site_calc_flag
_atom_site_refinement_flags_posn
_atom_site_refinement_flags_adp
_atom_site_refinement_flags_occupancy
_atom_site_disorder_assembly
_atom_site_disorder_group
Pr1 Pr 0.77348(5) 0.73333(5) 0.26430(3) 0.03111(19) Uani 1 1 d . . . . .
K1 K 0.7807(11) 0.5251(7) 0.1772(5) 0.048(3) Uani 0.324(15) 1 d D . P A 1
K2 K 0.8377(9) 0.5318(4) 0.1745(2) 0.065(2) Uani 0.676(15) 1 d D . P A 2
Si1 Si 0.7148(3) 1.0075(2) 0.27103(16) 0.0398(7) Uani 1 1 d . . . . .
Si2 Si 1.0683(2) 0.6437(2) 0.17388(14) 0.0368(6) Uani 1 1 d . . . . .
Si3 Si 0.6010(2) 0.7650(2) 0.13543(15) 0.0387(7) Uani 1 1 d . . . . .
Si4 Si 0.7989(6) 0.4832(5) 0.3408(4) 0.0488(18) Uani 0.662(13) 1 d D U P A 1
Si5 Si 0.8182(12) 0.4954(10) 0.3531(8) 0.0488(18) Uani 0.338(13) 1 d D U P A 2
O1 O 0.7332(7) 0.8959(7) 0.2642(4) 0.0473(19) Uani 1 1 d . . . . .
O2 O 0.9411(6) 0.6760(7) 0.2036(4) 0.048(2) Uani 1 1 d . . . . .
O3 O 0.6824(6) 0.7240(6) 0.1882(4) 0.0373(16) Uani 1 1 d . . . . .
O4 O 0.7980(9) 0.5726(7) 0.2930(4) 0.057(2) Uani 1 1 d . . . . .
O5 O 0.5805(7) 0.7813(6) 0.3311(4) 0.0451(18) Uani 1 1 d . . . . .
O6 O 0.8571(8) 0.7270(8) 0.3618(5) 0.063(2) Uani 1 1 d D . . . .
O7 O 0.893(3) 0.338(2) 0.144(2) 0.086(6) Uani 0.324(15) 1 d D U P A 1
O8 O 0.8460(19) 0.3564(13) 0.1466(10) 0.093(5) Uani 0.676(15) 1 d D U P A 2
C1 C 0.6555(12) 1.0861(10) 0.2024(6) 0.051(3) Uani 1 1 d . . . . .
C2 C 0.6741(11) 1.0455(12) 0.1469(6) 0.051(3) Uani 1 1 d . . . . .
H2 H 0.716745 0.975738 0.144532 0.062 Uiso 1 1 calc R U . . .
C3 C 0.6353(12) 1.0992(11) 0.0966(6) 0.052(3) Uani 1 1 d . . . . .
H3 H 0.652281 1.066553 0.060075 0.063 Uiso 1 1 calc R U . . .
C4 C 0.5719(16) 1.1995(14) 0.0967(8) 0.070(4) Uani 1 1 d . . . . .
H4 H 0.541252 1.236750 0.061423 0.084 Uiso 1 1 calc R U . . .
C5 C 0.5540(18) 1.2449(13) 0.1500(8) 0.078(5) Uani 1 1 d . . . . .
H5 H 0.512113 1.315006 0.151159 0.094 Uiso 1 1 calc R U . . .
C6 C 0.5959(17) 1.1901(12) 0.2017(8) 0.071(4) Uani 1 1 d . . . . .
H6 H 0.584159 1.223416 0.237446 0.086 Uiso 1 1 calc R U . . .
C7 C 0.6113(9) 1.0635(9) 0.3394(6) 0.041(2) Uani 1 1 d . . . . .
C8 C 0.4946(10) 1.1179(9) 0.3393(7) 0.052(3) Uani 1 1 d . . . . .
H8 H 0.463662 1.131316 0.302004 0.062 Uiso 1 1 calc R U . . .
C9 C 0.4217(12) 1.1531(14) 0.3911(8) 0.068(4) Uani 1 1 d . . . . .
H9 H 0.342603 1.191089 0.389024 0.082 Uiso 1 1 calc R U . . .
C10 C 0.4647(13) 1.1328(14) 0.4463(8) 0.068(4) Uani 1 1 d . . . . .
H10 H 0.414637 1.154028 0.482334 0.082 Uiso 1 1 calc R U . . .
C11 C 0.5811(13) 1.0812(13) 0.4486(7) 0.061(3) Uani 1 1 d . . . . .
H11 H 0.610850 1.068382 0.486240 0.073 Uiso 1 1 calc R U . . .
C12 C 0.6530(12) 1.0489(11) 0.3968(6) 0.052(3) Uani 1 1 d . . . . .
H12 H 0.732698 1.016042 0.398877 0.062 Uiso 1 1 calc R U . . .
C13 C 0.8501(10) 1.0139(10) 0.2842(6) 0.046(3) Uani 1 1 d . . . . .
C14 C 0.8487(11) 1.1010(11) 0.3012(7) 0.057(3) Uani 1 1 d . . . . .
H14 H 0.779716 1.159743 0.303013 0.068 Uiso 1 1 calc R U . . .
C15 C 0.9451(12) 1.1037(13) 0.3154(8) 0.062(4) Uani 1 1 d . . . . .
H15 H 0.941817 1.163858 0.327595 0.074 Uiso 1 1 calc R U . . .
C16 C 1.0492(12) 1.0183(13) 0.3121(8) 0.065(4) Uani 1 1 d . . . . .
H16 H 1.116516 1.020811 0.320905 0.078 Uiso 1 1 calc R U . . .
C17 C 1.0514(11) 0.9312(14) 0.2958(9) 0.076(5) Uani 1 1 d . . . . .
H17 H 1.119814 0.871958 0.294456 0.091 Uiso 1 1 calc R U . . .
C18 C 0.9540(11) 0.9309(11) 0.2815(7) 0.057(3) Uani 1 1 d . . . . .
H18 H 0.957342 0.870800 0.268987 0.068 Uiso 1 1 calc R U . . .
C19 C 1.0880(10) 0.7418(10) 0.1206(5) 0.043(2) Uani 1 1 d . . . . .
C20 C 1.0056(13) 0.8422(11) 0.1258(7) 0.053(3) Uani 1 1 d . . . . .
H20 H 0.939452 0.857987 0.154279 0.064 Uiso 1 1 calc R U . . .
C21 C 1.0236(19) 0.9174(14) 0.0883(8) 0.077(4) Uani 1 1 d . . . . .
H21 H 0.968749 0.984196 0.092398 0.092 Uiso 1 1 calc R U . . .
C22 C 1.115(2) 0.8992(16) 0.0468(9) 0.084(4) Uani 1 1 d . . . . .
H22 H 1.123573 0.952034 0.021835 0.101 Uiso 1 1 calc R U . . .
C23 C 1.1970(19) 0.8021(17) 0.0410(8) 0.080(4) Uani 1 1 d . . . . .
H23 H 1.262933 0.788412 0.012556 0.096 Uiso 1 1 calc R U . . .
C24 C 1.1817(13) 0.7231(13) 0.0780(7) 0.059(3) Uani 1 1 d . . . . .
H24 H 1.236932 0.656590 0.073095 0.071 Uiso 1 1 calc R U . . .
C25 C 1.1657(11) 0.6145(12) 0.2319(7) 0.057(3) Uani 1 1 d . . . . .
C26 C 1.2187(10) 0.6752(12) 0.2414(7) 0.052(3) Uani 1 1 d . . . . .
H26 H 1.211005 0.730846 0.214119 0.062 Uiso 1 1 calc R U . . .
C27 C 1.2813(16) 0.6566(16) 0.2888(9) 0.083(5) Uani 1 1 d . . . . .
H27 H 1.317943 0.698064 0.292808 0.100 Uiso 1 1 calc R U . . .
C28 C 1.291(3) 0.581(2) 0.3292(13) 0.129(10) Uani 1 1 d . . . . .
H28 H 1.329709 0.572003 0.363481 0.155 Uiso 1 1 calc R U . . .
C29 C 1.244(3) 0.514(2) 0.3205(13) 0.122(7) Uani 1 1 d . U . . .
H29 H 1.254558 0.457284 0.347355 0.146 Uiso 1 1 calc R U . . .
C30 C 1.181(2) 0.5333(18) 0.2718(11) 0.095(5) Uani 1 1 d . U . . .
H30 H 1.148756 0.489470 0.266013 0.114 Uiso 1 1 calc R U . . .
C31 C 1.1159(11) 0.5273(11) 0.1316(6) 0.052(3) Uani 1 1 d . . . . .
C32 C 1.2113(13) 0.4409(13) 0.1388(9) 0.072(4) Uani 1 1 d . . . . .
H32 H 1.262314 0.438547 0.165343 0.086 Uiso 1 1 calc R U . . .
C33 C 1.235(2) 0.3569(17) 0.1084(11) 0.100(6) Uani 1 1 d . . . . .
H33 H 1.303100 0.299101 0.114480 0.120 Uiso 1 1 calc R U . . .
C34 C 1.170(3) 0.3542(18) 0.0727(13) 0.129(9) Uani 1 1 d . . . . .
H34 H 1.187934 0.294766 0.053690 0.155 Uiso 1 1 calc R U . . .
C35 C 1.071(3) 0.440(2) 0.0619(15) 0.159(14) Uani 1 1 d . . . . .
H35 H 1.023201 0.440963 0.034112 0.191 Uiso 1 1 calc R U . . .
C36 C 1.045(2) 0.5254(16) 0.0928(11) 0.101(7) Uani 1 1 d . . . . .
H36 H 0.977596 0.583119 0.086813 0.121 Uiso 1 1 calc R U . . .
C37 C 0.5788(11) 0.6591(11) 0.1094(7) 0.054(3) Uani 1 1 d . . . . .
C38 C 0.6271(13) 0.6206(12) 0.0540(8) 0.063(3) Uani 1 1 d . . . . .
H38 H 0.669735 0.649965 0.027591 0.076 Uiso 1 1 calc R U . A 1
C39 C 0.616(2) 0.5397(16) 0.0355(10) 0.089(5) Uani 1 1 d . . . . .
H39 H 0.655377 0.509742 -0.001245 0.107 Uiso 1 1 calc R U . . .
C40 C 0.5424(18) 0.5039(13) 0.0733(10) 0.084(5) Uani 1 1 d . . . . .
H40 H 0.529511 0.451523 0.060430 0.101 Uiso 1 1 calc R U . . .
C41 C 0.4917(14) 0.5412(14) 0.1261(10) 0.080(5) Uani 1 1 d . . . . .
H41 H 0.446803 0.513301 0.151837 0.096 Uiso 1 1 calc R U . . .
C42 C 0.5050(15) 0.6242(15) 0.1441(9) 0.075(4) Uani 1 1 d . . . . .
H42 H 0.462957 0.655530 0.180030 0.090 Uiso 1 1 calc R U . A 1
C43 C 0.6697(8) 0.8157(8) 0.0688(5) 0.033(2) Uani 1 1 d . . . . .
C44 C 0.7787(10) 0.8087(10) 0.0683(6) 0.042(2) Uani 1 1 d . . . . .
H44 H 0.819331 0.776444 0.101829 0.051 Uiso 1 1 calc R U . . .
C45 C 0.8302(12) 0.8482(12) 0.0197(6) 0.055(3) Uani 1 1 d . . . . .
H45 H 0.904683 0.843407 0.020475 0.065 Uiso 1 1 calc R U . . .
C46 C 0.7716(12) 0.8946(11) -0.0300(6) 0.054(3) Uani 1 1 d . . . . .
H46 H 0.807920 0.917416 -0.064351 0.065 Uiso 1 1 calc R U . . .
C47 C 0.6605(13) 0.9073(12) -0.0291(7) 0.058(3) Uani 1 1 d . . . . .
H47 H 0.618954 0.942725 -0.061761 0.070 Uiso 1 1 calc R U . . .
C48 C 0.6092(11) 0.8683(10) 0.0198(6) 0.050(3) Uani 1 1 d . . . . .
H48 H 0.532821 0.877332 0.020088 0.061 Uiso 1 1 calc R U . . .
C49 C 0.4587(10) 0.8684(9) 0.1604(6) 0.044(2) Uani 1 1 d . . . . .
C50 C 0.4605(9) 0.9485(10) 0.1846(6) 0.046(3) Uani 1 1 d . . . . .
H50 H 0.531748 0.946660 0.190171 0.055 Uiso 1 1 calc R U . . .
C51 C 0.3608(11) 1.0328(11) 0.2013(6) 0.053(3) Uani 1 1 d . . . . .
H51 H 0.365216 1.087147 0.217324 0.064 Uiso 1 1 calc R U . . .
C52 C 0.2561(11) 1.0360(11) 0.1943(6) 0.057(3) Uani 1 1 d . . . . .
H52 H 0.187747 1.092073 0.205797 0.068 Uiso 1 1 calc R U . . .
C53 C 0.2529(10) 0.9577(12) 0.1707(7) 0.059(3) Uani 1 1 d . . . . .
H53 H 0.181875 0.957922 0.166414 0.071 Uiso 1 1 calc R U . . .
C54 C 0.3542(10) 0.8767(11) 0.1528(6) 0.052(3) Uani 1 1 d . . . . .
H54 H 0.349704 0.824639 0.134210 0.062 Uiso 1 1 calc R U . . .
C55 C 0.9548(10) 0.3813(9) 0.3400(6) 0.055(3) Uani 1 1 d D . . . .
C56 C 1.0260(13) 0.3694(12) 0.2862(7) 0.059(3) Uani 1 1 d . . . . .
H56 H 1.002610 0.417712 0.253791 0.070 Uiso 1 1 calc R U . . .
C57 C 1.1305(12) 0.2884(14) 0.2788(8) 0.068(4) Uani 1 1 d . . . . .
H57 H 1.180633 0.283361 0.242597 0.081 Uiso 1 1 calc R U . . .
C58 C 1.1605(12) 0.2165(12) 0.3238(8) 0.062(3) Uani 1 1 d . . . . .
H58 H 1.229270 0.158303 0.317735 0.074 Uiso 1 1 calc R U . . .
C59 C 1.0928(15) 0.2266(11) 0.3781(7) 0.063(3) Uani 1 1 d . . . . .
H59 H 1.116851 0.177748 0.410225 0.075 Uiso 1 1 calc R U . . .
C60 C 0.9907(15) 0.3074(12) 0.3855(7) 0.062(3) Uani 1 1 d . . . . .
H60 H 0.943112 0.313081 0.422689 0.075 Uiso 1 1 calc R U . . .
C61 C 0.7421(15) 0.5324(13) 0.4208(5) 0.057(4) Uani 0.662(13) 1 d DG . P A 1
C66 C 0.6285(13) 0.5603(16) 0.4437(7) 0.094(10) Uani 0.662(13) 1 d G . P A 1
H66 H 0.577409 0.554977 0.420039 0.113 Uiso 0.662(13) 1 calc R U P A 1
C65 C 0.5896(13) 0.5960(18) 0.5012(8) 0.093(9) Uani 0.662(13) 1 d G . P A 1
H65 H 0.512000 0.615095 0.516839 0.112 Uiso 0.662(13) 1 calc R U P A 1
C64 C 0.6643(19) 0.6038(17) 0.5358(6) 0.082(7) Uani 0.662(13) 1 d G . P A 1
H64 H 0.637789 0.628233 0.575099 0.098 Uiso 0.662(13) 1 calc R U P A 1
C63 C 0.7779(18) 0.576(2) 0.5129(8) 0.098(10) Uani 0.662(13) 1 d G . P A 1
H63 H 0.828989 0.581252 0.536560 0.117 Uiso 0.662(13) 1 calc R U P A 1
C62 C 0.8168(13) 0.5402(18) 0.4554(8) 0.093(10) Uani 0.662(13) 1 d G . P A 1
H62 H 0.894400 0.521133 0.439759 0.111 Uiso 0.662(13) 1 calc R U P A 1
C67 C 0.6946(10) 0.4301(10) 0.3275(7) 0.051(4) Uani 0.662(13) 1 d DG . P A 1
C72 C 0.6176(12) 0.4778(9) 0.2857(7) 0.054(4) Uani 0.662(13) 1 d G . P A 1
H72 H 0.620465 0.533534 0.261502 0.064 Uiso 0.662(13) 1 calc R U P A 1
C71 C 0.5363(11) 0.4441(11) 0.2794(6) 0.068(5) Uani 0.662(13) 1 d G . P A 1
H71 H 0.483599 0.476753 0.250782 0.081 Uiso 0.662(13) 1 calc R U P A 1
C70 C 0.5320(11) 0.3626(11) 0.3148(8) 0.061(5) Uani 0.662(13) 1 d G . P A 1
H70 H 0.476479 0.339586 0.310456 0.073 Uiso 0.662(13) 1 calc R U P A 1
C69 C 0.6091(13) 0.3149(10) 0.3566(8) 0.062(6) Uani 0.662(13) 1 d G . P A 1
H69 H 0.606225 0.259198 0.380850 0.074 Uiso 0.662(13) 1 calc R U P A 1
C68 C 0.6904(11) 0.3486(11) 0.3630(7) 0.056(5) Uani 0.662(13) 1 d G . P A 1
H68 H 0.743092 0.315977 0.391572 0.068 Uiso 0.662(13) 1 calc R U P A 1
C73 C 0.816(2) 0.530(2) 0.4323(9) 0.045(7) Uani 0.338(13) 1 d DG . P A 2
C78 C 0.7149(19) 0.558(3) 0.4707(12) 0.062(10) Uani 0.338(13) 1 d G . P A 2
H78 H 0.650526 0.554821 0.458265 0.074 Uiso 0.338(13) 1 calc R U P A 2
C77 C 0.708(2) 0.591(3) 0.5272(12) 0.084(18) Uani 0.338(13) 1 d G . P A 2
H77 H 0.638347 0.610486 0.553457 0.101 Uiso 0.338(13) 1 calc R U P A 2
C76 C 0.802(3) 0.596(3) 0.5454(11) 0.085(15) Uani 0.338(13) 1 d G . P A 2
H76 H 0.796830 0.618518 0.584038 0.102 Uiso 0.338(13) 1 calc R U P A 2
C75 C 0.903(2) 0.568(2) 0.5070(13) 0.063(10) Uani 0.338(13) 1 d G . P A 2
H75 H 0.967492 0.570887 0.519427 0.075 Uiso 0.338(13) 1 calc R U P A 2
C74 C 0.9104(17) 0.535(2) 0.4505(11) 0.059(9) Uani 0.338(13) 1 d G . P A 2
H74 H 0.979672 0.515222 0.424235 0.071 Uiso 0.338(13) 1 calc R U P A 2
C79 C 0.724(2) 0.4268(18) 0.3558(13) 0.045(6) Uani 0.338(13) 1 d DG . P A 2
C84 C 0.669(3) 0.439(2) 0.3054(11) 0.064(13) Uani 0.338(13) 1 d G . P A 2
H84 H 0.681734 0.477666 0.270875 0.077 Uiso 0.338(13) 1 calc R U P A 2
C83 C 0.596(3) 0.394(3) 0.3055(12) 0.059(9) Uani 0.338(13) 1 d G . P A 2
H83 H 0.558101 0.401764 0.271023 0.071 Uiso 0.338(13) 1 calc R U P A 2
C82 C 0.577(2) 0.337(2) 0.3560(14) 0.049(9) Uani 0.338(13) 1 d G . P A 2
H82 H 0.527209 0.305847 0.356022 0.059 Uiso 0.338(13) 1 calc R U P A 2
C81 C 0.632(3) 0.325(2) 0.4064(13) 0.060(9) Uani 0.338(13) 1 d G . P A 2
H81 H 0.619949 0.285831 0.440873 0.072 Uiso 0.338(13) 1 calc R U P A 2
C80 C 0.706(2) 0.370(2) 0.4063(12) 0.062(11) Uani 0.338(13) 1 d G . P A 2
H80 H 0.743582 0.361733 0.440726 0.074 Uiso 0.338(13) 1 calc R U P A 2
C85 C 0.5184(11) 0.8596(13) 0.3698(10) 0.077(5) Uani 1 1 d . . . . .
H85A H 0.553619 0.907396 0.364306 0.092 Uiso 1 1 calc R U . . .
H85B H 0.520607 0.832905 0.412240 0.092 Uiso 1 1 calc R U . . .
C86 C 0.4040(14) 0.9091(18) 0.3573(11) 0.094(7) Uani 1 1 d . . . . .
H86A H 0.352896 0.931276 0.395160 0.113 Uiso 1 1 calc R U . . .
H86B H 0.394204 0.968419 0.329791 0.113 Uiso 1 1 calc R U . . .
C87 C 0.3765(14) 0.8438(15) 0.3304(11) 0.088(6) Uani 1 1 d . . . . .
H87A H 0.348558 0.872065 0.290863 0.106 Uiso 1 1 calc R U . . .
H87B H 0.318182 0.827448 0.356720 0.106 Uiso 1 1 calc R U . . .
C88 C 0.4986(14) 0.7459(14) 0.3222(9) 0.073(4) Uani 1 1 d . U . . .
H88A H 0.499499 0.691938 0.352583 0.088 Uiso 1 1 calc R U . . .
H88B H 0.513825 0.720827 0.281341 0.088 Uiso 1 1 calc R U . . .
C89 C 0.9767(16) 0.6740(19) 0.3670(10) 0.099(5) Uani 1 1 d D U . . .
H89A H 1.021797 0.693699 0.332799 0.119 Uiso 1 1 calc R U . . .
H89B H 1.000263 0.601340 0.367116 0.119 Uiso 1 1 calc R U . . .
C90 C 0.994(2) 0.702(2) 0.4264(12) 0.132(8) Uani 1 1 d D U . . .
H90A H 1.062760 0.715082 0.421893 0.158 Uiso 1 1 calc R U . . .
H90B H 1.001071 0.648517 0.458283 0.158 Uiso 1 1 calc R U . . .
C91 C 0.886(2) 0.796(2) 0.4408(14) 0.135(8) Uani 1 1 d D U . . .
H91A H 0.895947 0.855725 0.421788 0.162 Uiso 1 1 calc R U . . .
H91B H 0.867702 0.802954 0.484914 0.162 Uiso 1 1 calc R U . . .
C92 C 0.7915(17) 0.7823(15) 0.4139(8) 0.086(5) Uani 1 1 d D . . . .
H92A H 0.757559 0.743936 0.442421 0.103 Uiso 1 1 calc R U . . .
H92B H 0.730750 0.847015 0.402220 0.103 Uiso 1 1 calc R U . . .
C93 C 0.870(2) 0.2712(18) 0.1904(13) 0.082(5) Uani 0.676(15) 1 d D U P A 2
H93A H 0.798049 0.267074 0.208829 0.098 Uiso 0.676(15) 1 calc R U P A 2
H93B H 0.909006 0.277562 0.222811 0.098 Uiso 0.676(15) 1 calc R U P A 2
C94 C 0.944(2) 0.181(2) 0.1563(12) 0.079(5) Uani 0.676(15) 1 d D U P A 2
H94A H 1.023017 0.174690 0.146891 0.095 Uiso 0.676(15) 1 calc R U P A 2
H94B H 0.945088 0.119406 0.179334 0.095 Uiso 0.676(15) 1 calc R U P A 2
C95 C 0.889(3) 0.1991(18) 0.1007(12) 0.080(5) Uani 0.676(15) 1 d D U P A 2
H95A H 0.825209 0.178244 0.106761 0.096 Uiso 0.676(15) 1 calc R U P A 2
H95B H 0.943621 0.164860 0.066243 0.096 Uiso 0.676(15) 1 calc R U P A 2
C96 C 0.847(3) 0.3091(18) 0.0918(13) 0.090(5) Uani 0.676(15) 1 d D U P A 2
H96A H 0.895388 0.325135 0.058057 0.109 Uiso 0.676(15) 1 calc R U P A 2
H96B H 0.768300 0.337324 0.080418 0.109 Uiso 0.676(15) 1 calc R U P A 2
C97 C 0.992(4) 0.248(3) 0.159(3) 0.083(6) Uani 0.324(15) 1 d D U P A 1
H97A H 0.992171 0.230104 0.202390 0.099 Uiso 0.324(15) 1 calc R U P A 1
H97B H 1.065200 0.248839 0.140348 0.099 Uiso 0.324(15) 1 calc R U P A 1
C98 C 0.954(4) 0.188(4) 0.126(3) 0.082(6) Uani 0.324(15) 1 d D U P A 1
H98A H 0.989208 0.185033 0.083265 0.098 Uiso 0.324(15) 1 calc R U P A 1
H98B H 0.981415 0.119811 0.144216 0.098 Uiso 0.324(15) 1 calc R U P A 1
C99 C 0.829(4) 0.232(4) 0.128(3) 0.081(6) Uani 0.324(15) 1 d D U P A 1
H99A H 0.806823 0.241943 0.086159 0.097 Uiso 0.324(15) 1 calc R U P A 1
H99B H 0.797747 0.186792 0.151436 0.097 Uiso 0.324(15) 1 calc R U P A 1
C100 C 0.785(4) 0.328(4) 0.156(3) 0.087(6) Uani 0.324(15) 1 d D U P A 1
H10B H 0.723460 0.381337 0.135804 0.105 Uiso 0.324(15) 1 calc R U P A 1
H10A H 0.760694 0.322525 0.199863 0.105 Uiso 0.324(15) 1 calc R U P A 1

loop_
_atom_site_aniso_label
_atom_site_aniso_U_11
_atom_site_aniso_U_22
_atom_site_aniso_U_33
_atom_site_aniso_U_23
_atom_site_aniso_U_13
_atom_site_aniso_U_12
Pr1 0.0289(3) 0.0259(3) 0.0389(3) -0.00170(19) 0.00013(18) -0.01316(18)
K1 0.041(5) 0.042(5) 0.058(5) -0.005(4) -0.012(4) -0.012(4)
K2 0.085(5) 0.036(2) 0.055(3) -0.0120(18) 0.000(3) -0.008(3)
Si1 0.0419(15) 0.0281(15) 0.0545(18) -0.0024(13) -0.0044(13) -0.0198(12)
Si2 0.0284(12) 0.0364(16) 0.0448(16) -0.0017(12) 0.0018(11) -0.0149(11)
Si3 0.0294(12) 0.0391(16) 0.0512(17) -0.0094(13) -0.0055(12) -0.0156(12)
Si4 0.088(4) 0.020(2) 0.039(4) -0.0119(19) 0.015(3) -0.028(2)
Si5 0.088(4) 0.020(2) 0.039(4) -0.0119(19) 0.015(3) -0.028(2)
O1 0.050(4) 0.044(4) 0.061(5) -0.003(4) -0.009(4) -0.031(4)
O2 0.031(3) 0.056(5) 0.050(5) -0.004(4) 0.006(3) -0.015(3)
O3 0.028(3) 0.038(4) 0.052(4) -0.010(3) -0.011(3) -0.016(3)
O4 0.076(6) 0.034(4) 0.055(5) 0.004(3) 0.008(4) -0.025(4)
O5 0.039(4) 0.038(4) 0.063(5) -0.008(4) 0.001(3) -0.022(3)
O6 0.061(5) 0.069(7) 0.056(5) 0.001(4) -0.011(4) -0.023(5)
O7 0.085(11) 0.054(9) 0.105(11) -0.020(9) -0.013(11) -0.011(8)
O8 0.091(11) 0.052(7) 0.106(10) -0.018(6) 0.004(9) -0.003(7)
C1 0.058(7) 0.037(6) 0.056(6) 0.000(5) -0.004(5) -0.018(5)
C2 0.052(6) 0.063(8) 0.051(6) -0.003(5) 0.010(5) -0.041(6)
C3 0.056(7) 0.057(7) 0.055(6) -0.011(5) 0.001(5) -0.035(6)
C4 0.083(10) 0.064(7) 0.063(8) 0.006(6) -0.010(7) -0.032(7)
C5 0.109(13) 0.040(8) 0.073(8) 0.001(5) -0.018(8) -0.018(8)
C6 0.106(12) 0.039(6) 0.075(9) 0.000(6) -0.026(8) -0.032(7)
C7 0.036(4) 0.030(5) 0.056(5) -0.001(5) -0.003(4) -0.014(4)
C8 0.040(5) 0.033(6) 0.085(8) -0.016(6) -0.012(5) -0.014(4)
C9 0.043(6) 0.078(11) 0.093(8) -0.025(8) 0.000(5) -0.031(7)
C10 0.053(6) 0.076(11) 0.078(8) -0.019(8) 0.007(6) -0.030(7)
C11 0.059(6) 0.064(9) 0.057(7) 0.001(6) -0.001(5) -0.027(6)
C12 0.050(6) 0.054(8) 0.055(6) 0.000(5) -0.004(4) -0.027(6)
C13 0.044(5) 0.044(6) 0.053(7) -0.009(5) 0.008(5) -0.024(4)
C14 0.043(6) 0.048(7) 0.086(10) -0.022(7) 0.003(6) -0.023(5)
C15 0.050(6) 0.067(8) 0.079(10) -0.022(7) 0.001(6) -0.032(5)
C16 0.046(6) 0.076(9) 0.078(10) -0.017(7) 0.003(6) -0.031(6)
C17 0.032(5) 0.086(10) 0.112(14) -0.041(10) -0.005(7) -0.020(6)
C18 0.040(5) 0.054(7) 0.080(10) -0.015(7) -0.010(6) -0.020(5)
C19 0.043(5) 0.049(6) 0.043(6) 0.004(5) -0.007(4) -0.028(4)
C20 0.065(7) 0.044(6) 0.067(8) -0.002(5) -0.025(6) -0.032(5)
C21 0.127(12) 0.054(8) 0.071(9) 0.007(6) -0.032(7) -0.054(8)
C22 0.125(12) 0.080(9) 0.081(11) 0.023(8) -0.035(8) -0.074(9)
C23 0.111(12) 0.097(10) 0.055(9) 0.014(8) -0.002(8) -0.073(9)
C24 0.059(7) 0.070(9) 0.052(7) 0.006(6) 0.006(5) -0.037(6)
C25 0.045(6) 0.065(8) 0.065(8) 0.000(6) -0.010(6) -0.027(6)
C26 0.031(5) 0.064(8) 0.063(7) -0.005(6) -0.006(5) -0.021(5)
C27 0.079(11) 0.086(12) 0.097(12) -0.012(8) -0.042(9) -0.035(9)
C28 0.16(2) 0.115(17) 0.124(18) 0.029(13) -0.094(17) -0.049(15)
C29 0.133(11) 0.118(11) 0.115(10) 0.026(8) -0.047(8) -0.051(8)
C30 0.108(10) 0.090(9) 0.100(9) 0.022(7) -0.030(7) -0.054(7)
C31 0.050(6) 0.049(6) 0.053(7) -0.006(5) 0.006(5) -0.020(5)
C32 0.052(7) 0.054(8) 0.091(11) -0.005(7) 0.013(7) -0.012(6)
C33 0.116(15) 0.065(10) 0.097(14) -0.017(9) 0.042(10) -0.035(10)
C34 0.22(2) 0.052(10) 0.118(18) -0.025(11) -0.004(15) -0.062(12)
C35 0.25(3) 0.088(15) 0.15(3) -0.031(15) -0.09(2) -0.058(16)
C36 0.136(16) 0.054(10) 0.125(16) 0.000(10) -0.065(14) -0.037(10)
C37 0.048(6) 0.049(7) 0.077(7) -0.014(6) -0.014(5) -0.027(5)
C38 0.063(8) 0.057(8) 0.075(8) -0.010(6) -0.016(6) -0.027(6)
C39 0.124(15) 0.074(11) 0.081(11) -0.024(9) -0.023(9) -0.044(11)
C40 0.096(12) 0.045(9) 0.126(12) -0.015(8) -0.041(9) -0.032(8)
C41 0.060(8) 0.074(11) 0.134(12) -0.018(9) -0.020(8) -0.048(8)
C42 0.077(9) 0.075(10) 0.096(11) -0.024(8) 0.001(8) -0.052(8)
C43 0.026(4) 0.022(5) 0.055(5) -0.007(4) -0.007(4) -0.012(3)
C44 0.038(5) 0.046(7) 0.052(6) -0.005(5) -0.009(4) -0.024(5)
C45 0.052(6) 0.062(9) 0.051(6) -0.008(5) 0.001(5) -0.027(6)
C46 0.064(6) 0.054(8) 0.043(6) -0.004(5) 0.000(5) -0.025(6)
C47 0.064(6) 0.049(8) 0.054(7) 0.000(6) -0.007(5) -0.017(6)
C48 0.045(6) 0.045(7) 0.057(7) -0.001(5) -0.012(5) -0.014(5)
C49 0.038(5) 0.040(6) 0.050(6) -0.006(5) -0.007(4) -0.009(4)
C50 0.031(5) 0.050(6) 0.056(7) -0.011(5) -0.005(4) -0.016(4)
C51 0.050(6) 0.047(7) 0.054(7) -0.011(6) -0.003(5) -0.011(5)
C52 0.038(5) 0.057(7) 0.056(8) -0.003(6) 0.000(5) -0.004(5)
C53 0.029(5) 0.068(8) 0.076(9) -0.008(7) -0.006(5) -0.016(5)
C54 0.039(5) 0.060(8) 0.058(8) -0.015(6) 0.000(5) -0.022(5)
C55 0.082(7) 0.043(6) 0.052(6) -0.001(5) -0.005(5) -0.039(5)
C56 0.072(7) 0.056(8) 0.054(7) 0.007(6) -0.005(5) -0.036(6)
C57 0.049(6) 0.084(10) 0.080(9) 0.006(7) -0.006(6) -0.040(6)
C58 0.047(6) 0.062(8) 0.085(8) -0.004(6) -0.018(5) -0.028(6)
C59 0.089(8) 0.042(7) 0.069(7) 0.002(6) -0.020(6) -0.037(6)
C60 0.087(8) 0.050(7) 0.056(7) 0.003(5) -0.005(6) -0.037(6)
C61 0.082(11) 0.035(10) 0.048(9) 0.009(7) 0.000(7) -0.025(8)
C66 0.084(12) 0.12(3) 0.062(12) -0.019(14) 0.006(10) -0.035(14)
C65 0.074(13) 0.10(2) 0.068(12) -0.018(14) 0.000(9) 0.001(13)
C64 0.130(18) 0.065(18) 0.049(12) -0.005(12) 0.004(10) -0.044(15)
C63 0.137(18) 0.13(3) 0.068(13) -0.022(16) 0.003(13) -0.10(2)
C62 0.116(18) 0.14(3) 0.056(12) -0.009(14) 0.011(10) -0.09(2)
C67 0.053(9) 0.043(10) 0.043(10) -0.001(7) 0.013(7) -0.013(7)
C72 0.059(10) 0.033(10) 0.060(11) -0.001(7) -0.002(8) -0.014(8)
C71 0.064(12) 0.072(13) 0.069(13) -0.019(9) 0.013(9) -0.033(10)
C70 0.048(9) 0.057(11) 0.085(14) -0.029(9) 0.012(8) -0.028(8)
C69 0.041(10) 0.044(13) 0.091(16) -0.020(9) 0.018(8) -0.012(9)
C68 0.045(9) 0.050(11) 0.066(13) 0.011(8) 0.000(8) -0.018(8)
C73 0.045(14) 0.035(17) 0.046(12) 0.015(10) 0.001(9) -0.016(11)
C78 0.057(15) 0.06(2) 0.058(16) 0.005(16) 0.015(13) -0.024(15)
C77 0.059(19) 0.11(5) 0.057(19) -0.01(2) 0.013(15) -0.02(2)
C76 0.076(19) 0.09(4) 0.07(2) -0.02(2) -0.001(14) -0.02(2)
C75 0.058(16) 0.04(2) 0.077(19) -0.007(16) -0.012(13) -0.006(15)
C74 0.038(13) 0.04(2) 0.077(18) -0.011(17) -0.006(12) 0.001(12)
C79 0.048(12) 0.016(12) 0.054(18) -0.009(11) 0.007(11) -0.001(10)
C84 0.07(3) 0.08(3) 0.053(19) 0.017(19) 0.001(17) -0.05(3)
C83 0.053(19) 0.05(2) 0.073(19) -0.001(16) 0.001(14) -0.028(17)
C82 0.04(2) 0.022(17) 0.08(2) -0.004(14) 0.002(14) -0.015(17)
C81 0.062(19) 0.04(2) 0.08(2) 0.001(16) -0.006(16) -0.025(16)
C80 0.06(2) 0.06(2) 0.07(2) 0.022(18) -0.019(16) -0.035(19)
C85 0.038(6) 0.061(9) 0.139(14) -0.044(9) 0.018(7) -0.027(6)
C86 0.045(7) 0.108(13) 0.120(16) -0.052(12) 0.001(8) -0.016(7)
C87 0.055(7) 0.069(10) 0.148(18) -0.017(11) 0.006(9) -0.037(7)
C88 0.067(6) 0.078(7) 0.094(9) -0.029(7) 0.010(6) -0.050(6)
C89 0.084(7) 0.111(10) 0.097(9) 0.010(7) -0.018(7) -0.037(7)
C90 0.122(10) 0.147(12) 0.134(11) -0.013(9) -0.045(8) -0.053(8)
C91 0.149(11) 0.138(12) 0.129(11) -0.028(9) -0.055(8) -0.052(8)
C92 0.108(10) 0.073(12) 0.067(9) -0.016(8) -0.019(8) -0.023(9)
C93 0.080(9) 0.060(8) 0.098(10) -0.017(7) -0.012(8) -0.017(7)
C94 0.075(10) 0.057(8) 0.095(11) -0.014(8) -0.010(9) -0.015(8)
C95 0.075(10) 0.064(9) 0.097(11) -0.015(8) -0.012(9) -0.023(8)
C96 0.089(10) 0.061(8) 0.105(10) -0.011(7) -0.012(9) -0.014(8)
C97 0.081(10) 0.054(10) 0.102(12) -0.018(10) -0.012(10) -0.014(8)
C98 0.079(10) 0.057(9) 0.102(12) -0.019(10) -0.011(10) -0.017(8)
C99 0.079(10) 0.057(10) 0.099(12) -0.016(9) -0.011(10) -0.017(8)
C100 0.084(10) 0.058(10) 0.103(12) -0.018(10) -0.013(11) -0.011(9)

loop_
_atom_type_symbol
_atom_type_description
_atom_type_scat_dispersion_real
_atom_type_scat_dispersion_imag
_atom_type_scat_source
C C 0.0181 0.0091 'International Tables Vol C Tables 4.2.6.8 and 6.1.1.4'
H H 0.0000 0.0000 'International Tables Vol C Tables 4.2.6.8 and 6.1.1.4'
K K 0.3868 1.0657 'International Tables Vol C Tables 4.2.6.8 and 6.1.1.4'
O O 0.0492 0.0322 'International Tables Vol C Tables 4.2.6.8 and 6.1.1.4'
Pr Pr -2.4164 10.2820 'International Tables Vol C Tables 4.2.6.8 and 6.1.1.4'
Si Si 0.2541 0.3302 'International Tables Vol C Tables 4.2.6.8 and 6.1.1.4'

loop_
_exptl_crystal_face_index_h
_exptl_crystal_face_index_k
_exptl_crystal_face_index_l
_exptl_crystal_face_perp_dist
1 1 0 0.1131
-3 -5 -13 0.0607
8 0 3 0.0766
5 -1 -10 0.0517
1 -3 -13 0.0401
-7 0 2 0.0613
0 8 6 0.0665
7 0 7 0.0749
-1 -1 0 0.1241
1 -1 -14 0.0172
0 6 -9 0.0723
-8 -1 -6 0.0697
0 -4 13 0.0688
6 0 11 0.0665
8 7 4 0.1088
-3 6 5 0.0547
2 5 13 0.0540
-6 0 7 0.0594
-2 4 12 0.0530
2 2 14 0.0488
-4 -1 12 0.0512
-7 1 -2 0.0622
-1 -9 3 0.1051
8 4 2 0.1026

loop_
_geom_angle_atom_site_label_1
_geom_angle_atom_site_label_2
_geom_angle_atom_site_label_3
_geom_angle
_geom_angle_site_symmetry_1
_geom_angle_site_symmetry_3
_geom_angle_publ_flag
O1 Pr1 O2 101.6(3) . . ?
O1 Pr1 O3 104.1(3) . . ?
O2 Pr1 O3 90.1(3) . . ?
O1 Pr1 O4 163.8(3) . . ?
O2 Pr1 O4 90.4(3) . . ?
O3 Pr1 O4 86.6(3) . . ?
O1 Pr1 O6 82.2(3) . . ?
O2 Pr1 O6 96.6(3) . . ?
O3 Pr1 O6 169.7(3) . . ?
O4 Pr1 O6 85.6(4) . . ?
O1 Pr1 O5 84.4(3) . . ?
O2 Pr1 O5 173.7(3) . . ?
O3 Pr1 O5 86.4(3) . . ?
O4 Pr1 O5 84.2(3) . . ?
O6 Pr1 O5 86.2(3) . . ?
O1 Pr1 K2 145.7(2) . . ?
O2 Pr1 K2 61.4(3) . . ?
O3 Pr1 K2 50.5(2) . . ?
O4 Pr1 K2 50.3(3) . . ?
O6 Pr1 K2 126.9(3) . . ?
O5 Pr1 K2 112.4(3) . . ?
O1 Pr1 K1 146.5(3) . . ?
O2 Pr1 K1 72.8(3) . . ?
O3 Pr1 K1 44.3(2) . . ?
O4 Pr1 K1 47.8(3) . . ?
O6 Pr1 K1 130.8(3) . . ?
O5 Pr1 K1 101.1(3) . . ?
O7 K1 O3 168.3(13) . . ?
O7 K1 O4 119.7(12) . . ?
O3 K1 O4 69.0(3) . . ?
O7 K1 C37 116.3(11) . . ?
O3 K1 C37 59.2(3) . . ?
O4 K1 C37 120.5(5) . . ?
O7 K1 C42 110.8(11) . . ?
O3 K1 C42 69.6(4) . . ?
O4 K1 C42 112.7(5) . . ?
C37 K1 C42 23.7(4) . . ?
O7 K1 Si3 145.6(11) . . ?
O3 K1 Si3 26.96(18) . . ?
O4 K1 Si3 94.7(3) . . ?
C37 K1 Si3 33.1(3) . . ?
C42 K1 Si3 48.9(3) . . ?
O7 K1 C38 97.2(11) . . ?
O3 K1 C38 75.5(4) . . ?
O4 K1 C38 142.4(5) . . ?
C37 K1 C38 23.1(4) . . ?
C42 K1 C38 40.0(4) . . ?
Si3 K1 C38 48.8(3) . . ?
O7 K1 Si4 99.8(12) . . ?
O3 K1 Si4 90.5(3) . . ?
O4 K1 Si4 24.5(2) . . ?
C37 K1 Si4 129.6(5) . . ?
C42 K1 Si4 112.4(5) . . ?
Si3 K1 Si4 113.4(3) . . ?
C38 K1 Si4 151.9(5) . . ?
O7 K1 Pr1 148.0(10) . . ?
O3 K1 Pr1 36.1(2) . . ?
O4 K1 Pr1 36.9(2) . . ?
C37 K1 Pr1 95.0(3) . . ?
C42 K1 Pr1 100.7(4) . . ?
Si3 K1 Pr1 63.00(18) . . ?
C38 K1 Pr1 111.1(4) . . ?
Si4 K1 Pr1 61.21(19) . . ?
O8 K2 O4 117.9(6) . . ?
O8 K2 O3 139.0(7) . . ?
O4 K2 O3 70.4(3) . . ?
O8 K2 O2 155.2(6) . . ?
O4 K2 O2 66.5(3) . . ?
O3 K2 O2 65.7(2) . . ?
O8 K2 Pr1 157.1(6) . . ?
O4 K2 Pr1 40.6(2) . . ?
O3 K2 Pr1 40.14(16) . . ?
O2 K2 Pr1 39.07(16) . . ?
O8 K2 Si3 119.8(6) . . ?
O4 K2 Si3 92.3(3) . . ?
O3 K2 Si3 24.01(17) . . ?
O2 K2 Si3 83.1(2) . . ?
Pr1 K2 Si3 63.96(9) . . ?
O1 Si1 C1 109.2(6) . . ?
O1 Si1 C13 111.9(5) . . ?
C1 Si1 C13 111.6(6) . . ?
O1 Si1 C7 111.7(5) . . ?
C1 Si1 C7 108.0(6) . . ?
C13 Si1 C7 104.3(5) . . ?
O2 Si2 C25 111.2(6) . . ?
O2 Si2 C19 112.7(5) . . ?
C25 Si2 C19 107.2(6) . . ?
O2 Si2 C31 109.9(6) . . ?
C25 Si2 C31 107.1(7) . . ?
C19 Si2 C31 108.5(6) . . ?
O3 Si3 C43 110.1(4) . . ?
O3 Si3 C49 112.2(5) . . ?
C43 Si3 C49 107.5(5) . . ?
O3 Si3 C37 109.4(6) . . ?
C43 Si3 C37 107.6(6) . . ?
C49 Si3 C37 109.8(6) . . ?
O3 Si3 K1 49.7(3) . . ?
C43 Si3 K1 111.0(4) . . ?
C49 Si3 K1 141.3(5) . . ?
C37 Si3 K1 61.8(5) . . ?
O3 Si3 K2 43.7(3) . . ?
C43 Si3 K2 101.8(3) . . ?
C49 Si3 K2 148.1(4) . . ?
C37 Si3 K2 71.8(5) . . ?
O4 Si4 C67 113.2(7) . . ?
O4 Si4 C61 110.0(7) . . ?
C67 Si4 C61 102.6(8) . . ?
O4 Si4 C55 108.8(7) . . ?
C67 Si4 C55 112.3(7) . . ?
C61 Si4 C55 109.8(8) . . ?
O4 Si4 K1 47.0(5) . . ?
C67 Si4 K1 75.7(5) . . ?
C61 Si4 K1 148.4(6) . . ?
C55 Si4 K1 99.6(5) . . ?
O4 Si5 C55 110.7(10) . . ?
O4 Si5 C73 124.9(13) . . ?
C55 Si5 C73 104.6(12) . . ?
O4 Si5 C79 108.6(12) . . ?
C55 Si5 C79 94.3(11) . . ?
C73 Si5 C79 109.3(15) . . ?
Si1 O1 Pr1 172.6(5) . . ?
Si2 O2 Pr1 166.2(6) . . ?
Si2 O2 K2 112.0(5) . . ?
Pr1 O2 K2 79.5(3) . . ?
Si3 O3 Pr1 156.8(5) . . ?
Si3 O3 K1 103.4(4) . . ?
Pr1 O3 K1 99.7(3) . . ?
Si3 O3 K2 112.3(4) . . ?
Pr1 O3 K2 89.3(3) . . ?
Si4 O4 Pr1 154.7(6) . . ?
Si5 O4 Pr1 140.2(7) . . ?
Si5 O4 K2 129.2(7) . . ?
Pr1 O4 K2 89.1(3) . . ?
Si4 O4 K1 108.5(6) . . ?
Pr1 O4 K1 95.3(4) . . ?
C85 O5 C88 103.5(10) . . ?
C85 O5 Pr1 131.8(7) . . ?
C88 O5 Pr1 122.7(8) . . ?
C89 O6 C92 113.9(14) . . ?
C89 O6 Pr1 122.1(11) . . ?
C92 O6 Pr1 123.8(9) . . ?
C97 O7 C100 114(4) . . ?
C97 O7 K1 139(3) . . ?
C100 O7 K1 88(2) . . ?
C93 O8 C96 99.7(19) . . ?
C93 O8 K2 122.1(15) . . ?
C96 O8 K2 137.7(16) . . ?
C2 C1 C6 114.7(14) . . ?
C2 C1 Si1 121.8(11) . . ?
C6 C1 Si1 123.3(12) . . ?
C3 C2 C1 123.8(15) . . ?
C2 C3 C4 121.5(15) . . ?
C3 C4 C5 117.5(16) . . ?
C6 C5 C4 121.1(17) . . ?
C5 C6 C1 121.3(16) . . ?
C8 C7 C12 115.8(12) . . ?
C8 C7 Si1 125.0(10) . . ?
C12 C7 Si1 119.2(9) . . ?
C9 C8 C7 122.8(14) . . ?
C8 C9 C10 119.6(14) . . ?
C9 C10 C11 119.9(15) . . ?
C12 C11 C10 120.0(15) . . ?
C11 C12 C7 121.8(13) . . ?
C14 C13 C18 116.8(12) . . ?
C14 C13 Si1 121.0(10) . . ?
C18 C13 Si1 122.1(10) . . ?
C15 C14 C13 121.0(13) . . ?
C14 C15 C16 120.9(14) . . ?
C17 C16 C15 118.6(13) . . ?
C18 C17 C16 119.2(15) . . ?
C17 C18 C13 123.4(14) . . ?
C24 C19 C20 118.0(13) . . ?
C24 C19 Si2 123.2(11) . . ?
C20 C19 Si2 118.8(10) . . ?
C21 C20 C19 119.1(16) . . ?
C22 C21 C20 122.9(19) . . ?
C21 C22 C23 119.3(17) . . ?
C22 C23 C24 119.7(18) . . ?
C19 C24 C23 121.0(17) . . ?
C30 C25 C26 116.9(15) . . ?
C30 C25 Si2 119.2(13) . . ?
C26 C25 Si2 123.7(12) . . ?
C27 C26 C25 122.1(16) . . ?
C28 C27 C26 121(2) . . ?
C27 C28 C29 120(2) . . ?
C30 C29 C28 119(3) . . ?
C25 C30 C29 122(2) . . ?
C32 C31 C36 116.0(16) . . ?
C32 C31 Si2 126.1(13) . . ?
C36 C31 Si2 117.8(13) . . ?
C31 C32 C33 122(2) . . ?
C34 C33 C32 123(2) . . ?
C33 C34 C35 119(2) . . ?
C36 C35 C34 119(3) . . ?
C31 C36 C35 122(2) . . ?
C38 C37 C42 118.2(14) . . ?
C38 C37 Si3 121.5(12) . . ?
C42 C37 Si3 120.1(12) . . ?
C38 C37 K1 96.1(10) . . ?
C42 C37 K1 93.7(12) . . ?
Si3 C37 K1 85.0(5) . . ?
C37 C38 C39 122.0(18) . . ?
C37 C38 K1 60.8(9) . . ?
C39 C38 K1 104.4(13) . . ?
C38 C39 C40 117.6(19) . . ?
C41 C40 C39 121.8(16) . . ?
C40 C41 C42 119.4(18) . . ?
C37 C42 C41 120.4(17) . . ?
C37 C42 K1 62.5(10) . . ?
C41 C42 K1 104.1(12) . . ?
C44 C43 C48 118.0(11) . . ?
C44 C43 Si3 120.7(9) . . ?
C48 C43 Si3 121.1(8) . . ?
C43 C44 C45 121.5(12) . . ?
C46 C45 C44 119.5(13) . . ?
C47 C46 C45 119.9(13) . . ?
C46 C47 C48 120.2(14) . . ?
C47 C48 C43 120.6(12) . . ?
C54 C49 C50 115.7(11) . . ?
C54 C49 Si3 127.1(10) . . ?
C50 C49 Si3 117.0(9) . . ?
C49 C50 C51 122.5(11) . . ?
C52 C51 C50 119.4(13) . . ?
C53 C52 C51 118.8(12) . . ?
C52 C53 C54 120.0(12) . . ?
C49 C54 C53 123.5(13) . . ?
C56 C55 C60 117.3(13) . . ?
C56 C55 Si5 121.9(12) . . ?
C60 C55 Si5 120.6(12) . . ?
C56 C55 Si4 117.7(11) . . ?
C60 C55 Si4 123.5(11) . . ?
C55 C56 C57 121.4(14) . . ?
C58 C57 C56 119.1(15) . . ?
C57 C58 C59 121.0(15) . . ?
C60 C59 C58 119.4(15) . . ?
C59 C60 C55 121.6(15) . . ?
C66 C61 C62 120.0 . . ?
C66 C61 Si4 121.2(10) . . ?
C62 C61 Si4 118.8(10) . . ?
C65 C66 C61 120.0 . . ?
C66 C65 C64 120.0 . . ?
C65 C64 C63 120.0 . . ?
C62 C63 C64 120.0 . . ?
C63 C62 C61 120.0 . . ?
C72 C67 C68 120.0 . . ?
C72 C67 Si4 119.8(8) . . ?
C68 C67 Si4 120.0(8) . . ?
C71 C72 C67 120.0 . . ?
C72 C71 C70 120.0 . . ?
C71 C70 C69 120.0 . . ?
C68 C69 C70 120.0 . . ?
C69 C68 C67 120.0 . . ?
C78 C73 C74 120.0 . . ?
C78 C73 Si5 118.3(15) . . ?
C74 C73 Si5 121.5(15) . . ?
C73 C78 C77 120.0 . . ?
C76 C77 C78 120.0 . . ?
C75 C76 C77 120.0 . . ?
C76 C75 C74 120.0 . . ?
C75 C74 C73 120.0 . . ?
C84 C79 C80 120.0 . . ?
C84 C79 Si5 117.3(16) . . ?
C80 C79 Si5 122.7(16) . . ?
C83 C84 C79 120.0 . . ?
C82 C83 C84 120.0 . . ?
C83 C82 C81 120.0 . . ?
C82 C81 C80 120.0 . . ?
C81 C80 C79 120.0 . . ?
O5 C85 C86 110.5(15) . . ?
C87 C86 C85 108.9(18) . . ?
C86 C87 C88 102.5(15) . . ?
O5 C88 C87 104.2(12) . . ?
O6 C89 C90 105.9(17) . . ?
C89 C90 C91 103.2(19) . . ?
C90 C91 C92 105(2) . . ?
O6 C92 C91 100.3(15) . . ?
O8 C93 C94 107(2) . . ?
C95 C94 C93 102(2) . . ?
C94 C95 C96 101(2) . . ?
O8 C96 C95 113(2) . . ?
O7 C97 C98 90(3) . . ?
C99 C98 C97 112(4) . . ?
C100 C99 C98 106(4) . . ?
O7 C100 C99 95(4) . . ?

loop_
_geom_bond_atom_site_label_1
_geom_bond_atom_site_label_2
_geom_bond_distance
_geom_bond_site_symmetry_2
_geom_bond_publ_flag
Pr1 O1 2.248(9) . ?
Pr1 O2 2.267(8) . ?
Pr1 O3 2.280(7) . ?
Pr1 O4 2.304(9) . ?
Pr1 O6 2.571(10) . ?
Pr1 O5 2.583(8) . ?
Pr1 K2 3.536(6) . ?
Pr1 K1 3.817(11) . ?
K1 O7 2.67(2) . ?
K1 O3 2.703(13) . ?
K1 O4 2.840(14) . ?
K1 C37 3.053(17) . ?
K1 C42 3.43(2) . ?
K1 Si3 3.450(10) . ?
K1 C38 3.477(19) . ?
K1 Si4 3.682(13) . ?
K2 O8 2.713(18) . ?
K2 O4 2.720(11) . ?
K2 O3 2.729(9) . ?
K2 O2 3.159(14) . ?
K2 Si3 3.656(7) . ?
Si1 O1 1.598(9) . ?
Si1 C1 1.877(14) . ?
Si1 C13 1.885(13) . ?
Si1 C7 1.889(12) . ?
Si2 O2 1.579(8) . ?
Si2 C25 1.851(14) . ?
Si2 C19 1.859(13) . ?
Si2 C31 1.889(15) . ?
Si3 O3 1.607(8) . ?
Si3 C43 1.878(12) . ?
Si3 C49 1.891(12) . ?
Si3 C37 1.892(13) . ?
Si4 O4 1.607(12) . ?
Si4 C67 1.922(11) . ?
Si4 C61 1.935(11) . ?
Si4 C55 1.952(13) . ?
Si5 O4 1.65(2) . ?
Si5 C55 1.877(16) . ?
Si5 C73 1.900(15) . ?
Si5 C79 1.900(15) . ?
O5 C85 1.406(17) . ?
O5 C88 1.430(17) . ?
O6 C89 1.437(18) . ?
O6 C92 1.447(17) . ?
O7 C97 1.46(3) . ?
O7 C100 1.46(3) . ?
O8 C93 1.46(2) . ?
O8 C96 1.48(2) . ?
C1 C2 1.39(2) . ?
C1 C6 1.40(2) . ?
C2 C3 1.34(2) . ?
C3 C4 1.36(2) . ?
C4 C5 1.38(2) . ?
C5 C6 1.38(2) . ?
C7 C8 1.390(16) . ?
C7 C12 1.436(19) . ?
C8 C9 1.38(2) . ?
C9 C10 1.39(2) . ?
C10 C11 1.39(2) . ?
C11 C12 1.37(2) . ?
C13 C14 1.387(18) . ?
C13 C18 1.391(18) . ?
C14 C15 1.367(19) . ?
C15 C16 1.41(2) . ?
C16 C17 1.38(2) . ?
C17 C18 1.365(18) . ?
C19 C24 1.381(18) . ?
C19 C20 1.427(19) . ?
C20 C21 1.40(2) . ?
C21 C22 1.35(3) . ?
C22 C23 1.39(3) . ?
C23 C24 1.43(2) . ?
C25 C30 1.38(3) . ?
C25 C26 1.41(2) . ?
C26 C27 1.38(2) . ?
C27 C28 1.34(3) . ?
C28 C29 1.43(4) . ?
C29 C30 1.40(3) . ?
C31 C32 1.37(2) . ?
C31 C36 1.38(2) . ?
C32 C33 1.39(3) . ?
C33 C34 1.27(4) . ?
C34 C35 1.41(4) . ?
C35 C36 1.40(3) . ?
C37 C38 1.37(2) . ?
C37 C42 1.38(2) . ?
C38 C39 1.39(2) . ?
C39 C40 1.42(3) . ?
C40 C41 1.32(3) . ?
C41 C42 1.43(2) . ?
C43 C44 1.385(15) . ?
C43 C48 1.411(17) . ?
C44 C45 1.399(19) . ?
C45 C46 1.39(2) . ?
C46 C47 1.38(2) . ?
C47 C48 1.40(2) . ?
C49 C54 1.357(17) . ?
C49 C50 1.378(18) . ?
C50 C51 1.405(17) . ?
C51 C52 1.39(2) . ?
C52 C53 1.35(2) . ?
C53 C54 1.398(18) . ?
C55 C56 1.385(19) . ?
C55 C60 1.39(2) . ?
C56 C57 1.39(2) . ?
C57 C58 1.36(2) . ?
C58 C59 1.37(2) . ?
C59 C60 1.36(2) . ?
C61 C66 1.3900 . ?
C61 C62 1.3900 . ?
C66 C65 1.3900 . ?
C65 C64 1.3900 . ?
C64 C63 1.3900 . ?
C63 C62 1.3900 . ?
C67 C72 1.3900 . ?
C67 C68 1.3900 . ?
C72 C71 1.3900 . ?
C71 C70 1.3900 . ?
C70 C69 1.3900 . ?
C69 C68 1.3900 . ?
C73 C78 1.3900 . ?
C73 C74 1.3900 . ?
C78 C77 1.3900 . ?
C77 C76 1.3900 . ?
C76 C75 1.3900 . ?
C75 C74 1.3900 . ?
C79 C84 1.3900 . ?
C79 C80 1.3900 . ?
C84 C83 1.3900 . ?
C83 C82 1.3900 . ?
C82 C81 1.3900 . ?
C81 C80 1.3900 . ?
C85 C86 1.42(2) . ?
C86 C87 1.40(3) . ?
C87 C88 1.64(2) . ?
C89 C90 1.52(2) . ?
C90 C91 1.53(2) . ?
C91 C92 1.56(2) . ?
C93 C94 1.50(2) . ?
C94 C95 1.48(2) . ?
C95 C96 1.49(2) . ?
C97 C98 1.49(2) . ?
C98 C99 1.48(2) . ?
C99 C100 1.48(2) . ?

loop_
_geom_torsion_atom_site_label_1
_geom_torsion_atom_site_label_2
_geom_torsion_atom_site_label_3
_geom_torsion_atom_site_label_4
_geom_torsion
_geom_torsion_site_symmetry_1
_geom_torsion_site_symmetry_2
_geom_torsion_site_symmetry_3
_geom_torsion_site_symmetry_4
_geom_torsion_publ_flag
C25 Si2 O2 Pr1 26(3) . . . . ?
C19 Si2 O2 Pr1 -94(2) . . . . ?
C31 Si2 O2 Pr1 144(2) . . . . ?
C25 Si2 O2 K2 -119.3(6) . . . . ?
C19 Si2 O2 K2 120.3(5) . . . . ?
C31 Si2 O2 K2 -0.9(7) . . . . ?
C43 Si3 O3 Pr1 71.6(12) . . . . ?
C49 Si3 O3 Pr1 -48.1(13) . . . . ?
C37 Si3 O3 Pr1 -170.3(11) . . . . ?
K1 Si3 O3 Pr1 172.5(14) . . . . ?
K2 Si3 O3 Pr1 157.7(14) . . . . ?
C43 Si3 O3 K1 -100.9(5) . . . . ?
C49 Si3 O3 K1 139.4(6) . . . . ?
C37 Si3 O3 K1 17.2(7) . . . . ?
C43 Si3 O3 K2 -86.1(5) . . . . ?
C49 Si3 O3 K2 154.2(6) . . . . ?
C37 Si3 O3 K2 32.0(7) . . . . ?
C67 Si4 O4 Pr1 119.6(16) . . . . ?
C61 Si4 O4 Pr1 5.5(19) . . . . ?
C55 Si4 O4 Pr1 -114.8(15) . . . . ?
K1 Si4 O4 Pr1 159.6(19) . . . . ?
C67 Si4 O4 K1 -40.0(8) . . . . ?
C61 Si4 O4 K1 -154.1(7) . . . . ?
C55 Si4 O4 K1 85.6(7) . . . . ?
C55 Si5 O4 Pr1 -121.0(10) . . . . ?
C73 Si5 O4 Pr1 5(2) . . . . ?
C79 Si5 O4 Pr1 136.7(12) . . . . ?
C55 Si5 O4 K2 40.3(14) . . . . ?
C73 Si5 O4 K2 166.7(11) . . . . ?
C79 Si5 O4 K2 -62.0(14) . . . . ?
O1 Si1 C1 C2 -25.7(13) . . . . ?
C13 Si1 C1 C2 98.5(12) . . . . ?
C7 Si1 C1 C2 -147.4(11) . . . . ?
O1 Si1 C1 C6 158.5(13) . . . . ?
C13 Si1 C1 C6 -77.3(15) . . . . ?
C7 Si1 C1 C6 36.8(15) . . . . ?
C6 C1 C2 C3 -3(2) . . . . ?
Si1 C1 C2 C3 -178.6(11) . . . . ?
C1 C2 C3 C4 -1(2) . . . . ?
C2 C3 C4 C5 3(2) . . . . ?
C3 C4 C5 C6 -2(3) . . . . ?
C4 C5 C6 C1 -2(3) . . . . ?
C2 C1 C6 C5 4(3) . . . . ?
Si1 C1 C6 C5 179.9(15) . . . . ?
O1 Si1 C7 C8 -91.6(12) . . . . ?
C1 Si1 C7 C8 28.5(13) . . . . ?
C13 Si1 C7 C8 147.3(11) . . . . ?
O1 Si1 C7 C12 87.3(11) . . . . ?
C1 Si1 C7 C12 -152.5(10) . . . . ?
C13 Si1 C7 C12 -33.7(11) . . . . ?
C12 C7 C8 C9 -2(2) . . . . ?
Si1 C7 C8 C9 176.7(12) . . . . ?
C7 C8 C9 C10 -1(2) . . . . ?
C8 C9 C10 C11 3(3) . . . . ?
C9 C10 C11 C12 -1(3) . . . . ?
C10 C11 C12 C7 -2(2) . . . . ?
C8 C7 C12 C11 4(2) . . . . ?
Si1 C7 C12 C11 -175.0(12) . . . . ?
O1 Si1 C13 C14 -169.3(12) . . . . ?
C1 Si1 C13 C14 68.0(13) . . . . ?
C7 Si1 C13 C14 -48.3(13) . . . . ?
O1 Si1 C13 C18 6.4(14) . . . . ?
C1 Si1 C13 C18 -116.3(13) . . . . ?
C7 Si1 C13 C18 127.3(12) . . . . ?
C18 C13 C14 C15 -1(2) . . . . ?
Si1 C13 C14 C15 174.8(13) . . . . ?
C13 C14 C15 C16 1(3) . . . . ?
C14 C15 C16 C17 -2(3) . . . . ?
C15 C16 C17 C18 2(3) . . . . ?
C16 C17 C18 C13 -2(3) . . . . ?
C14 C13 C18 C17 2(2) . . . . ?
Si1 C13 C18 C17 -174.3(15) . . . . ?
O2 Si2 C19 C24 -162.5(11) . . . . ?
C25 Si2 C19 C24 74.7(13) . . . . ?
C31 Si2 C19 C24 -40.6(13) . . . . ?
O2 Si2 C19 C20 20.8(11) . . . . ?
C25 Si2 C19 C20 -101.9(10) . . . . ?
C31 Si2 C19 C20 142.8(10) . . . . ?
C24 C19 C20 C21 -0.8(19) . . . . ?
Si2 C19 C20 C21 176.0(11) . . . . ?
C19 C20 C21 C22 1(2) . . . . ?
C20 C21 C22 C23 -1(3) . . . . ?
C21 C22 C23 C24 1(3) . . . . ?
C20 C19 C24 C23 1(2) . . . . ?
Si2 C19 C24 C23 -175.4(12) . . . . ?
C22 C23 C24 C19 -2(3) . . . . ?
O2 Si2 C25 C30 66.2(18) . . . . ?
C19 Si2 C25 C30 -170.1(16) . . . . ?
C31 Si2 C25 C30 -53.8(18) . . . . ?
O2 Si2 C25 C26 -108.3(13) . . . . ?
C19 Si2 C25 C26 15.4(14) . . . . ?
C31 Si2 C25 C26 131.7(13) . . . . ?
C30 C25 C26 C27 -1(3) . . . . ?
Si2 C25 C26 C27 173.2(14) . . . . ?
C25 C26 C27 C28 -2(3) . . . . ?
C26 C27 C28 C29 5(4) . . . . ?
C27 C28 C29 C30 -4(5) . . . . ?
C26 C25 C30 C29 2(3) . . . . ?
Si2 C25 C30 C29 -173(2) . . . . ?
C28 C29 C30 C25 1(5) . . . . ?
O2 Si2 C31 C32 -126.7(13) . . . . ?
C25 Si2 C31 C32 -5.8(15) . . . . ?
C19 Si2 C31 C32 109.6(14) . . . . ?
O2 Si2 C31 C36 48.6(17) . . . . ?
C25 Si2 C31 C36 169.5(16) . . . . ?
C19 Si2 C31 C36 -75.1(17) . . . . ?
C36 C31 C32 C33 0(3) . . . . ?
Si2 C31 C32 C33 175.7(14) . . . . ?
C31 C32 C33 C34 -1(3) . . . . ?
C32 C33 C34 C35 2(5) . . . . ?
C33 C34 C35 C36 -3(5) . . . . ?
C32 C31 C36 C35 -1(4) . . . . ?
Si2 C31 C36 C35 -177(3) . . . . ?
C34 C35 C36 C31 2(5) . . . . ?
O3 Si3 C37 C38 -108.9(13) . . . . ?
C43 Si3 C37 C38 10.8(14) . . . . ?
C49 Si3 C37 C38 127.5(12) . . . . ?
K1 Si3 C37 C38 -94.1(13) . . . . ?
K2 Si3 C37 C38 -86.2(12) . . . . ?
O3 Si3 C37 C42 76.7(14) . . . . ?
C43 Si3 C37 C42 -163.7(13) . . . . ?
C49 Si3 C37 C42 -46.9(16) . . . . ?
K1 Si3 C37 C42 91.5(15) . . . . ?
K2 Si3 C37 C42 99.3(14) . . . . ?
O3 Si3 C37 K1 -14.8(6) . . . . ?
C43 Si3 C37 K1 104.8(5) . . . . ?
C49 Si3 C37 K1 -138.4(5) . . . . ?
C42 C37 C38 C39 -8(3) . . . . ?
Si3 C37 C38 C39 177.1(15) . . . . ?
K1 C37 C38 C39 89.2(17) . . . . ?
C42 C37 C38 K1 -97.5(16) . . . . ?
Si3 C37 C38 K1 87.9(10) . . . . ?
C37 C38 C39 C40 6(3) . . . . ?
K1 C38 C39 C40 70(2) . . . . ?
C38 C39 C40 C41 -4(3) . . . . ?
C39 C40 C41 C42 4(3) . . . . ?
C38 C37 C42 C41 8(3) . . . . ?
Si3 C37 C42 C41 -177.2(14) . . . . ?
K1 C37 C42 C41 -90.7(18) . . . . ?
C38 C37 C42 K1 98.9(15) . . . . ?
Si3 C37 C42 K1 -86.4(10) . . . . ?
C40 C41 C42 C37 -6(3) . . . . ?
C40 C41 C42 K1 -72(2) . . . . ?
O3 Si3 C43 C44 4.0(11) . . . . ?
C49 Si3 C43 C44 126.5(10) . . . . ?
C37 Si3 C43 C44 -115.2(10) . . . . ?
K1 Si3 C43 C44 -49.3(10) . . . . ?
K2 Si3 C43 C44 -40.8(10) . . . . ?
O3 Si3 C43 C48 -171.3(9) . . . . ?
C49 Si3 C43 C48 -48.7(11) . . . . ?
C37 Si3 C43 C48 69.6(11) . . . . ?
K1 Si3 C43 C48 135.4(9) . . . . ?
K2 Si3 C43 C48 144.0(9) . . . . ?
C48 C43 C44 C45 -3.1(19) . . . . ?
Si3 C43 C44 C45 -178.4(10) . . . . ?
C43 C44 C45 C46 -1(2) . . . . ?
C44 C45 C46 C47 4(2) . . . . ?
C45 C46 C47 C48 -4(2) . . . . ?
C46 C47 C48 C43 0(2) . . . . ?
C44 C43 C48 C47 3.5(19) . . . . ?
Si3 C43 C48 C47 178.8(11) . . . . ?
O3 Si3 C49 C54 -132.1(13) . . . . ?
C43 Si3 C49 C54 106.7(13) . . . . ?
C37 Si3 C49 C54 -10.1(15) . . . . ?
K1 Si3 C49 C54 -79.5(15) . . . . ?
K2 Si3 C49 C54 -97.3(14) . . . . ?
O3 Si3 C49 C50 53.8(12) . . . . ?
C43 Si3 C49 C50 -67.4(12) . . . . ?
C37 Si3 C49 C50 175.7(11) . . . . ?
K1 Si3 C49 C50 106.4(12) . . . . ?
K2 Si3 C49 C50 88.5(14) . . . . ?
C54 C49 C50 C51 1(2) . . . . ?
Si3 C49 C50 C51 175.9(11) . . . . ?
C49 C50 C51 C52 1(2) . . . . ?
C50 C51 C52 C53 -1(2) . . . . ?
C51 C52 C53 C54 -1(2) . . . . ?
C50 C49 C54 C53 -3(2) . . . . ?
Si3 C49 C54 C53 -177.6(12) . . . . ?
C52 C53 C54 C49 4(3) . . . . ?
O4 Si5 C55 C56 1.1(17) . . . . ?
C73 Si5 C55 C56 -135.8(15) . . . . ?
C79 Si5 C55 C56 112.9(16) . . . . ?
O4 Si5 C55 C60 178.0(12) . . . . ?
C73 Si5 C55 C60 41.1(18) . . . . ?
C79 Si5 C55 C60 -70.2(16) . . . . ?
C60 C55 C56 C57 -2(2) . . . . ?
Si5 C55 C56 C57 175.0(13) . . . . ?
Si4 C55 C56 C57 -168.7(12) . . . . ?
C55 C56 C57 C58 4(2) . . . . ?
C56 C57 C58 C59 -5(2) . . . . ?
C57 C58 C59 C60 4(2) . . . . ?
C58 C59 C60 C55 -2(2) . . . . ?
C56 C55 C60 C59 1(2) . . . . ?
Si5 C55 C60 C59 -176.1(13) . . . . ?
Si4 C55 C60 C59 166.7(12) . . . . ?
C62 C61 C66 C65 0.0 . . . . ?
Si4 C61 C66 C65 -179.6(13) . . . . ?
C61 C66 C65 C64 0.0 . . . . ?
C66 C65 C64 C63 0.0 . . . . ?
C65 C64 C63 C62 0.0 . . . . ?
C64 C63 C62 C61 0.0 . . . . ?
C66 C61 C62 C63 0.0 . . . . ?
Si4 C61 C62 C63 179.6(13) . . . . ?
C68 C67 C72 C71 0.0 . . . . ?
Si4 C67 C72 C71 -175.1(10) . . . . ?
C67 C72 C71 C70 0.0 . . . . ?
C72 C71 C70 C69 0.0 . . . . ?
C71 C70 C69 C68 0.0 . . . . ?
C70 C69 C68 C67 0.0 . . . . ?
C72 C67 C68 C69 0.0 . . . . ?
Si4 C67 C68 C69 175.1(10) . . . . ?
O4 Si5 C73 C78 94(2) . . . . ?
C55 Si5 C73 C78 -137.0(18) . . . . ?
C79 Si5 C73 C78 -37(2) . . . . ?
O4 Si5 C73 C74 -81(2) . . . . ?
C55 Si5 C73 C74 48(2) . . . . ?
C79 Si5 C73 C74 148.1(17) . . . . ?
C74 C73 C78 C77 0.0 . . . . ?
Si5 C73 C78 C77 -175(2) . . . . ?
C73 C78 C77 C76 0.0 . . . . ?
C78 C77 C76 C75 0.0 . . . . ?
C77 C76 C75 C74 0.0 . . . . ?
C76 C75 C74 C73 0.0 . . . . ?
C78 C73 C74 C75 0.0 . . . . ?
Si5 C73 C74 C75 175(2) . . . . ?
O4 Si5 C79 C84 9.3(19) . . . . ?
C55 Si5 C79 C84 -104.3(17) . . . . ?
C73 Si5 C79 C84 148.5(17) . . . . ?
O4 Si5 C79 C80 -168.1(15) . . . . ?
C55 Si5 C79 C80 78.3(18) . . . . ?
C73 Si5 C79 C80 -29(2) . . . . ?
C80 C79 C84 C83 0.0 . . . . ?
Si5 C79 C84 C83 -177.5(19) . . . . ?
C79 C84 C83 C82 0.0 . . . . ?
C84 C83 C82 C81 0.0 . . . . ?
C83 C82 C81 C80 0.0 . . . . ?
C82 C81 C80 C79 0.0 . . . . ?
C84 C79 C80 C81 0.0 . . . . ?
Si5 C79 C80 C81 177(2) . . . . ?
C88 O5 C85 C86 -34(2) . . . . ?
Pr1 O5 C85 C86 130.2(15) . . . . ?
O5 C85 C86 C87 24(3) . . . . ?
C85 C86 C87 C88 -5(3) . . . . ?
C85 O5 C88 C87 28.2(19) . . . . ?
Pr1 O5 C88 C87 -137.6(12) . . . . ?
C86 C87 C88 O5 -15(2) . . . . ?
C92 O6 C89 C90 -4(3) . . . . ?
Pr1 O6 C89 C90 171.0(17) . . . . ?
O6 C89 C90 C91 -18(3) . . . . ?
C89 C90 C91 C92 32(3) . . . . ?
C89 O6 C92 C91 23(2) . . . . ?
Pr1 O6 C92 C91 -151.6(16) . . . . ?
C90 C91 C92 O6 -33(3) . . . . ?
C96 O8 C93 C94 32(3) . . . . ?
K2 O8 C93 C94 -141.2(18) . . . . ?
O8 C93 C94 C95 -44(3) . . . . ?
C93 C94 C95 C96 34(3) . . . . ?
C93 O8 C96 C95 -10(3) . . . . ?
K2 O8 C96 C95 162(2) . . . . ?
C94 C95 C96 O8 -16(4) . . . . ?
C100 O7 C97 C98 48(6) . . . . ?
K1 O7 C97 C98 166(5) . . . . ?
O7 C97 C98 C99 -30(7) . . . . ?
C97 C98 C99 C100 6(9) . . . . ?
C97 O7 C100 C99 -47(6) . . . . ?
K1 O7 C100 C99 169(4) . . . . ?
C98 C99 C100 O7 21(7) . . . . ?
